data_7231303
loop_
_publ_author_name
'Drout, Riki J.'
'Howarth, Ashlee J.'
'Otake, Ken-ichi'
'Islamoglu, Timur'
'Farha, Omar K.'

_publ_section_title
;
 Efficient extraction of inorganic selenium from water by a Zr
 metal--organic framework: investigation of volumetric uptake capacity and
 binding motifs
;
_journal_name_full CrystEngComm
_journal_paper_doi 10.1039/C8CE00992A
_journal_year 2018
_chemical_formula_moiety 'C18 H6 Hf6 O33.08 Se1.56'
_chemical_formula_sum 'C18 H6 Hf6 O33.08 Se1.56'
_chemical_formula_weight 1945.95
_space_group_crystal_system cubic
_space_group_IT_number 227
_space_group_name_Hall '-F 4vw 2vw 3'
_space_group_name_H-M_alt 'F d -3 m'
_symmetry_space_group_name_Hall '-F 4vw 2vw 3'
_symmetry_space_group_name_H-M 'F d -3 m :2'
_atom_sites_solution_hydrogens geom
_audit_creation_method SHELXL-2017/1
_audit_update_record
;
2018-06-11 deposited with the CCDC.
2018-08-02 downloaded from the CCDC.
;
_cell_angle_alpha 90
_cell_angle_beta 90
_cell_angle_gamma 90
_cell_formula_units_Z 16
_cell_length_a 35.286(9)
_cell_length_b 35.286(9)
_cell_length_c 35.286(9)
_cell_measurement_reflns_used 591
_cell_measurement_temperature 100(2)
_cell_measurement_theta_max 56.36
_cell_measurement_theta_min 6.52
_cell_volume 43935(19)
_computing_cell_refinement 'Bruker SAINT'
_computing_data_collection 'Bruker APEX2'
_computing_data_reduction 'Bruker SAINT'
_computing_molecular_graphics 'Yadokari-XG (Wakita, Nemoto et al., 2009)'
_computing_publication_material 'Yadokari-XG (Wakita, Nemoto et al., 2009)'
_computing_structure_refinement 'SHELXL-2017/1 (Sheldrick, 2017)'
_computing_structure_solution 'SHELXT 2014/5 (Sheldrick, 2014)'
_diffrn_ambient_temperature 100(2)
_diffrn_measured_fraction_theta_full 0.989
_diffrn_measured_fraction_theta_max 0.989
_diffrn_measurement_device_type 'Bruker Kappa APEX-II CCD area detector'
_diffrn_measurement_method '\f and \w scans'
_diffrn_radiation_monochromator 'MX optics'
_diffrn_radiation_type CuK\a
_diffrn_radiation_wavelength 1.54178
_diffrn_reflns_av_R_equivalents 0.2229
_diffrn_reflns_av_unetI/netI 0.1032
_diffrn_reflns_Laue_measured_fraction_full 0.989
_diffrn_reflns_Laue_measured_fraction_max 0.989
_diffrn_reflns_limit_h_max 36
_diffrn_reflns_limit_h_min -30
_diffrn_reflns_limit_k_max 35
_diffrn_reflns_limit_k_min -19
_diffrn_reflns_limit_l_max 26
_diffrn_reflns_limit_l_min -38
_diffrn_reflns_number 10188
_diffrn_reflns_point_group_measured_fraction_full 0.989
_diffrn_reflns_point_group_measured_fraction_max 0.989
_diffrn_reflns_theta_full 58.493
_diffrn_reflns_theta_max 58.493
_diffrn_reflns_theta_min 6.518
_diffrn_source microsource
_exptl_absorpt_coefficient_mu 11.073
_exptl_absorpt_correction_T_max 0.7516
_exptl_absorpt_correction_T_min 0.5698
_exptl_absorpt_correction_type multi-scan
_exptl_absorpt_process_details '(SADABS-2014/5; Krause et al., 2015)'
_exptl_crystal_colour no-color
_exptl_crystal_density_diffrn 1.177
_exptl_crystal_density_method 'not measured'
_exptl_crystal_description octahedron
_exptl_crystal_F_000 13821
_exptl_crystal_size_max 0.025
_exptl_crystal_size_mid 0.025
_exptl_crystal_size_min 0.025
_refine_diff_density_max 1.412
_refine_diff_density_min -1.407
_refine_diff_density_rms 0.175
_refine_ls_extinction_method none
_refine_ls_goodness_of_fit_ref 0.944
_refine_ls_hydrogen_treatment constr
_refine_ls_matrix_type full
_refine_ls_number_parameters 68
_refine_ls_number_reflns 1502
_refine_ls_number_restraints 2
_refine_ls_restrained_S_all 0.943
_refine_ls_R_factor_all 0.0994
_refine_ls_R_factor_gt 0.0636
_refine_ls_shift/su_max 0.002
_refine_ls_shift/su_mean 0.000
_refine_ls_structure_factor_coef Fsqd
_refine_ls_weighting_details 'w=1/[\s^2^(Fo^2^)+(0.0997P)^2^] where P=(Fo^2^+2Fc^2^)/3'
_refine_ls_weighting_scheme calc
_refine_ls_wR_factor_gt 0.1520
_refine_ls_wR_factor_ref 0.1722
_reflns_Friedel_coverage 0.000
_reflns_number_gt 946
_reflns_number_total 1502
_reflns_threshold_expression 'I > 2\s(I)'
_cod_data_source_file c8ce00992a2.cif
_cod_data_source_block Hf-MOF-808-SeO3
_cod_original_cell_volume 43936(34)
_cod_database_code 7231303
_shelx_shelxl_version_number 2017/1
_shelx_space_group_comment
;
The symmetry employed for this shelxl refinement is uniquely defined
by the following loop, which should always be used as a source of
symmetry information in preference to the above space-group names.
They are only intended as comments.
;

loop_
_space_group_symop_operation_xyz
'x, y, z'
'x, z, y'
'y+1/4, -z, x+1/4'
'y+1/4, x+1/4, -z'
'x+1/4, -z, y+1/4'
'-z, y+1/4, x+1/4'
'z+1/4, x+1/4, -y'
'y+1/4, z+1/4, -x'
'z+1/4, y+1/4, -x'
'-z+1/4, x, -y+1/4'
'x+1/4, z+1/4, -y'
'y, -z+1/4, -x+1/4'
'x, -z+1/4, -y+1/4'
'-z+1/4, y, -x+1/4'
'x+1/4, -y, z+1/4'
'y+1/4, -x, z+1/4'
'x, -y+1/4, -z+1/4'
'y, -x+1/4, -z+1/4'
'-y, -z, -x'
'-x+1/4, -y+1/4, z'
'-y, -x, -z'
'-z, -x, -y'
'-z, -y, -x'
'z, -x+1/4, -y+1/4'
'x, y+1/2, z+1/2'
'x, z+1/2, y+1/2'
'y+1/4, -z+1/2, x+3/4'
'y+1/4, x+3/4, -z+1/2'
'x+1/4, -z+1/2, y+3/4'
'-z, y+3/4, x+3/4'
'z+1/4, x+3/4, -y+1/2'
'y+1/4, z+3/4, -x+1/2'
'z+1/4, y+3/4, -x+1/2'
'-z+1/4, x+1/2, -y+3/4'
'x+1/4, z+3/4, -y+1/2'
'y, -z+3/4, -x+3/4'
'x, -z+3/4, -y+3/4'
'-z+1/4, y+1/2, -x+3/4'
'x+1/4, -y+1/2, z+3/4'
'y+1/4, -x+1/2, z+3/4'
'x, -y+3/4, -z+3/4'
'y, -x+3/4, -z+3/4'
'-y, -z+1/2, -x+1/2'
'-x+1/4, -y+3/4, z+1/2'
'-y, -x+1/2, -z+1/2'
'-z, -x+1/2, -y+1/2'
'-z, -y+1/2, -x+1/2'
'z, -x+3/4, -y+3/4'
'x+1/2, y, z+1/2'
'x+1/2, z, y+1/2'
'y+3/4, -z, x+3/4'
'y+3/4, x+1/4, -z+1/2'
'x+3/4, -z, y+3/4'
'-z+1/2, y+1/4, x+3/4'
'z+3/4, x+1/4, -y+1/2'
'y+3/4, z+1/4, -x+1/2'
'z+3/4, y+1/4, -x+1/2'
'-z+3/4, x, -y+3/4'
'x+3/4, z+1/4, -y+1/2'
'y+1/2, -z+1/4, -x+3/4'
'x+1/2, -z+1/4, -y+3/4'
'-z+3/4, y, -x+3/4'
'x+3/4, -y, z+3/4'
'y+3/4, -x, z+3/4'
'x+1/2, -y+1/4, -z+3/4'
'y+1/2, -x+1/4, -z+3/4'
'-y+1/2, -z, -x+1/2'
'-x+3/4, -y+1/4, z+1/2'
'-y+1/2, -x, -z+1/2'
'-z+1/2, -x, -y+1/2'
'-z+1/2, -y, -x+1/2'
'z+1/2, -x+1/4, -y+3/4'
'x+1/2, y+1/2, z'
'x+1/2, z+1/2, y'
'y+3/4, -z+1/2, x+1/4'
'y+3/4, x+3/4, -z'
'x+3/4, -z+1/2, y+1/4'
'-z+1/2, y+3/4, x+1/4'
'z+3/4, x+3/4, -y'
'y+3/4, z+3/4, -x'
'z+3/4, y+3/4, -x'
'-z+3/4, x+1/2, -y+1/4'
'x+3/4, z+3/4, -y'
'y+1/2, -z+3/4, -x+1/4'
'x+1/2, -z+3/4, -y+1/4'
'-z+3/4, y+1/2, -x+1/4'
'x+3/4, -y+1/2, z+1/4'
'y+3/4, -x+1/2, z+1/4'
'x+1/2, -y+3/4, -z+1/4'
'y+1/2, -x+3/4, -z+1/4'
'-y+1/2, -z+1/2, -x'
'-x+3/4, -y+3/4, z'
'-y+1/2, -x+1/2, -z'
'-z+1/2, -x+1/2, -y'
'-z+1/2, -y+1/2, -x'
'z+1/2, -x+3/4, -y+1/4'
'-x, -y, -z'
'-x, -z, -y'
'-y-1/4, z, -x-1/4'
'-y-1/4, -x-1/4, z'
'-x-1/4, z, -y-1/4'
'z, -y-1/4, -x-1/4'
'-z-1/4, -x-1/4, y'
'-y-1/4, -z-1/4, x'
'-z-1/4, -y-1/4, x'
'z-1/4, -x, y-1/4'
'-x-1/4, -z-1/4, y'
'-y, z-1/4, x-1/4'
'-x, z-1/4, y-1/4'
'z-1/4, -y, x-1/4'
'-x-1/4, y, -z-1/4'
'-y-1/4, x, -z-1/4'
'-x, y-1/4, z-1/4'
'-y, x-1/4, z-1/4'
'y, z, x'
'x-1/4, y-1/4, -z'
'y, x, z'
'z, x, y'
'z, y, x'
'-z, x-1/4, y-1/4'
'-x, -y+1/2, -z+1/2'
'-x, -z+1/2, -y+1/2'
'-y-1/4, z+1/2, -x+1/4'
'-y-1/4, -x+1/4, z+1/2'
'-x-1/4, z+1/2, -y+1/4'
'z, -y+1/4, -x+1/4'
'-z-1/4, -x+1/4, y+1/2'
'-y-1/4, -z+1/4, x+1/2'
'-z-1/4, -y+1/4, x+1/2'
'z-1/4, -x+1/2, y+1/4'
'-x-1/4, -z+1/4, y+1/2'
'-y, z+1/4, x+1/4'
'-x, z+1/4, y+1/4'
'z-1/4, -y+1/2, x+1/4'
'-x-1/4, y+1/2, -z+1/4'
'-y-1/4, x+1/2, -z+1/4'
'-x, y+1/4, z+1/4'
'-y, x+1/4, z+1/4'
'y, z+1/2, x+1/2'
'x-1/4, y+1/4, -z+1/2'
'y, x+1/2, z+1/2'
'z, x+1/2, y+1/2'
'z, y+1/2, x+1/2'
'-z, x+1/4, y+1/4'
'-x+1/2, -y, -z+1/2'
'-x+1/2, -z, -y+1/2'
'-y+1/4, z, -x+1/4'
'-y+1/4, -x-1/4, z+1/2'
'-x+1/4, z, -y+1/4'
'z+1/2, -y-1/4, -x+1/4'
'-z+1/4, -x-1/4, y+1/2'
'-y+1/4, -z-1/4, x+1/2'
'-z+1/4, -y-1/4, x+1/2'
'z+1/4, -x, y+1/4'
'-x+1/4, -z-1/4, y+1/2'
'-y+1/2, z-1/4, x+1/4'
'-x+1/2, z-1/4, y+1/4'
'z+1/4, -y, x+1/4'
'-x+1/4, y, -z+1/4'
'-y+1/4, x, -z+1/4'
'-x+1/2, y-1/4, z+1/4'
'-y+1/2, x-1/4, z+1/4'
'y+1/2, z, x+1/2'
'x+1/4, y-1/4, -z+1/2'
'y+1/2, x, z+1/2'
'z+1/2, x, y+1/2'
'z+1/2, y, x+1/2'
'-z+1/2, x-1/4, y+1/4'
'-x+1/2, -y+1/2, -z'
'-x+1/2, -z+1/2, -y'
'-y+1/4, z+1/2, -x-1/4'
'-y+1/4, -x+1/4, z'
'-x+1/4, z+1/2, -y-1/4'
'z+1/2, -y+1/4, -x-1/4'
'-z+1/4, -x+1/4, y'
'-y+1/4, -z+1/4, x'
'-z+1/4, -y+1/4, x'
'z+1/4, -x+1/2, y-1/4'
'-x+1/4, -z+1/4, y'
'-y+1/2, z+1/4, x-1/4'
'-x+1/2, z+1/4, y-1/4'
'z+1/4, -y+1/2, x-1/4'
'-x+1/4, y+1/2, -z-1/4'
'-y+1/4, x+1/2, -z-1/4'
'-x+1/2, y+1/4, z-1/4'
'-y+1/2, x+1/4, z-1/4'
'y+1/2, z+1/2, x'
'x+1/4, y+1/4, -z'
'y+1/2, x+1/2, z'
'z+1/2, x+1/2, y'
'z+1/2, y+1/2, x'
'-z+1/2, x+1/4, y-1/4'

loop_
_atom_site_label
_atom_site_type_symbol
_atom_site_fract_x
_atom_site_fract_y
_atom_site_fract_z
_atom_site_U_iso_or_equiv
_atom_site_adp_type
_atom_site_occupancy
_atom_site_site_symmetry_order
_atom_site_calc_flag
_atom_site_refinement_flags_posn
_atom_site_refinement_flags_adp
_atom_site_refinement_flags_occupancy
_atom_site_disorder_assembly
_atom_site_disorder_group
C1 C 0.7164(4) 0.5336(4) 0.6337(6) 0.041(5) Uani 1 2 d S T P . .
C2 C 0.7010(4) 0.5490(4) 0.5976(6) 0.046(5) Uani 1 2 d S T P . .
C3 C 0.6685(4) 0.5330(5) 0.5815(4) 0.046(5) Uani 1 2 d S T P . .
H1 H 0.657481 0.511479 0.592517 0.055 Uiso 1 2 calc R U P . .
Hf1 Hf 0.77234(3) 0.54687(2) 0.70313(2) 0.0374(4) Uani 1 2 d S T P . .
O1 O 0.7457(2) 0.5500(2) 0.6466(2) 0.037(2) Uani 1 1 d . . . . .
O2 O 0.7178(5) 0.5322(5) 0.7178(5) 0.062(8) Uani 1 6 d S T P . .
O3 O 0.7629(3) 0.4871(3) 0.6891(5) 0.068(5) Uani 1 2 d S T P . .
O4 O 0.8181(3) 0.5380(4) 0.6595(3) 0.072(3) Uani 1 1 d . . . . .
Se1 Se 0.8533(5) 0.5726(4) 0.6774(4) 0.077(4) Uani 0.18 2 d DS T P A 1
O5 O 0.852(7) 0.6067(6) 0.6433(6) 0.10(7) Uiso 0.09 2 d DS . P A 1
O6 O 0.884(9) 0.545(5) 0.705(5) 0.16(13) Uiso 0.09 2 d DS . P A 1
Se2 Se 0.8277(9) 0.4941(10) 0.6434(9) 0.034(7) Uiso 0.04 1 d . . P A -2

loop_
_atom_site_aniso_label
_atom_site_aniso_U_11
_atom_site_aniso_U_22
_atom_site_aniso_U_33
_atom_site_aniso_U_23
_atom_site_aniso_U_13
_atom_site_aniso_U_12
C1 0.039(7) 0.039(7) 0.044(11) 0.004(6) -0.004(6) -0.013(9)
C2 0.048(8) 0.048(8) 0.041(12) 0.004(6) -0.004(6) 0.008(10)
C3 0.063(9) 0.011(9) 0.063(9) 0.008(6) 0.010(11) -0.008(6)
Hf1 0.0381(6) 0.0371(4) 0.0371(4) 0.0043(4) -0.0035(3) 0.0035(3)
O1 0.039(5) 0.039(5) 0.031(5) 0.001(4) 0.002(4) 0.002(4)
O2 0.062(8) 0.062(8) 0.062(8) -0.023(9) 0.023(9) -0.023(9)
O3 0.041(5) 0.041(5) 0.122(15) 0.034(6) -0.034(6) 0.010(6)
O4 0.048(7) 0.103(10) 0.065(8) 0.010(6) 0.030(6) -0.003(6)
Se1 0.060(9) 0.085(7) 0.085(7) -0.001(9) 0.010(6) -0.010(6)

loop_
_atom_type_symbol
_atom_type_description
_atom_type_scat_dispersion_real
_atom_type_scat_dispersion_imag
_atom_type_scat_source
C C 0.0181 0.0091 'International Tables Vol C Tables 4.2.6.8 and 6.1.1.4'
O O 0.0492 0.0322 'International Tables Vol C Tables 4.2.6.8 and 6.1.1.4'
Se Se -0.7943 1.1372 'International Tables Vol C Tables 4.2.6.8 and 6.1.1.4'
Hf Hf -6.1794 4.9776 'International Tables Vol C Tables 4.2.6.8 and 6.1.1.4'
H H 0.0000 0.0000 'International Tables Vol C Tables 4.2.6.8 and 6.1.1.4'

loop_
_geom_angle_atom_site_label_1
_geom_angle_atom_site_label_2
_geom_angle_atom_site_label_3
_geom_angle
_geom_angle_site_symmetry_1
_geom_angle_site_symmetry_3
O1 C1 O1 127.6(17) 172_665 .
O1 C1 C2 116.1(9) 172_665 .
O1 C1 C2 116.1(9) . .
C3 C2 C3 119.5(18) . 147_656
C3 C2 C1 120.1(9) . .
C3 C2 C1 120.1(9) 147_656 .
C2 C3 C2 120.5(18) 175_665 .
C2 C3 H1 119.8 175_665 .
C2 C3 H1 119.8 . .
O2 Hf1 O3 108.0(10) . 71_666
O2 Hf1 O3 71.0(5) . .
O3 Hf1 O3 71.9(5) 71_666 .
O2 Hf1 O3 71.0(5) . 176_665
O3 Hf1 O3 71.9(5) 71_666 176_665
O3 Hf1 O3 114.4(9) . 176_665
O2 Hf1 O1 80.9(7) . 13_566
O3 Hf1 O1 142.4(2) 71_666 13_566
O3 Hf1 O1 142.5(4) . 13_566
O3 Hf1 O1 77.2(5) 176_665 13_566
O2 Hf1 O1 80.9(7) . .
O3 Hf1 O1 142.4(2) 71_666 .
O3 Hf1 O1 77.2(5) . .
O3 Hf1 O1 142.5(4) 176_665 .
O1 Hf1 O1 74.3(4) 13_566 .
O2 Hf1 O4 143.8(4) . .
O3 Hf1 O4 81.4(5) 71_666 .
O3 Hf1 O4 79.6(5) . .
O3 Hf1 O4 142.9(4) 176_665 .
O1 Hf1 O4 113.4(4) 13_566 .
O1 Hf1 O4 72.2(4) . .
O2 Hf1 O4 143.8(4) . 13_566
O3 Hf1 O4 81.4(5) 71_666 13_566
O3 Hf1 O4 142.9(4) . 13_566
O3 Hf1 O4 79.6(5) 176_665 13_566
O1 Hf1 O4 72.2(4) 13_566 13_566
O1 Hf1 O4 113.4(4) . 13_566
O4 Hf1 O4 71.1(7) . 13_566
O2 Hf1 Se1 176.6(10) . .
O3 Hf1 Se1 75.4(6) 71_666 .
O3 Hf1 Se1 110.6(4) . .
O3 Hf1 Se1 110.6(4) 176_665 .
O1 Hf1 Se1 96.4(4) 13_566 .
O1 Hf1 Se1 96.4(4) . .
O4 Hf1 Se1 35.8(3) . .
O4 Hf1 Se1 35.8(3) 13_566 .
O2 Hf1 Hf1 33.0(3) . 172_665
O3 Hf1 Hf1 93.1(4) 71_666 172_665
O3 Hf1 Hf1 38.1(3) . 172_665
O3 Hf1 Hf1 93.1(4) 176_665 172_665
O1 Hf1 Hf1 109.7(2) 13_566 172_665
O1 Hf1 Hf1 74.6(2) . 172_665
O4 Hf1 Hf1 114.1(3) . 172_665
O4 Hf1 Hf1 171.9(3) 13_566 172_665
Se1 Hf1 Hf1 148.21(11) . 172_665
O2 Hf1 Hf1 33.0(3) . 176_665
O3 Hf1 Hf1 93.1(4) 71_666 176_665
O3 Hf1 Hf1 93.1(4) . 176_665
O3 Hf1 Hf1 38.1(3) 176_665 176_665
O1 Hf1 Hf1 74.6(2) 13_566 176_665
O1 Hf1 Hf1 109.7(2) . 176_665
O4 Hf1 Hf1 171.9(3) . 176_665
O4 Hf1 Hf1 114.1(3) 13_566 176_665
Se1 Hf1 Hf1 148.21(11) . 176_665
Hf1 Hf1 Hf1 60.0 172_665 176_665
O2 Hf1 Hf1 86.1(8) . 28_546
O3 Hf1 Hf1 36.3(3) 71_666 28_546
O3 Hf1 Hf1 90.8(4) . 28_546
O3 Hf1 Hf1 35.9(4) 176_665 28_546
O1 Hf1 Hf1 111.9(2) 13_566 28_546
O1 Hf1 Hf1 164.6(2) . 28_546
O4 Hf1 Hf1 115.6(3) . 28_546
O4 Hf1 Hf1 82.1(3) 13_566 28_546
Se1 Hf1 Hf1 96.9(3) . 28_546
Hf1 Hf1 Hf1 90.0 172_665 28_546
Hf1 Hf1 Hf1 60.685(16) 176_665 28_546
C1 O1 Hf1 130.6(10) . .
Hf1 O2 Hf1 114.0(7) . 172_665
Hf1 O2 Hf1 114.0(7) . 176_665
Hf1 O2 Hf1 114.0(7) 172_665 176_665
Hf1 O3 Hf1 107.7(5) 32_546 .
Hf1 O3 Hf1 107.7(5) 32_546 172_665
Hf1 O3 Hf1 103.9(6) . 172_665
Se2 O4 Hf1 120.2(13) . .
Se1 O4 Hf1 99.0(7) . .
O5 Se1 O6 144(10) . .
O5 Se1 O4 102(6) . 13_566
O6 Se1 O4 103(9) . 13_566
O5 Se1 O4 102(6) . .
O6 Se1 O4 103(9) . .
O4 Se1 O4 90.0(10) 13_566 .
O5 Se1 Hf1 112(9) . .
O6 Se1 Hf1 104(10) . .
O4 Se1 Hf1 45.3(5) 13_566 .
O4 Se1 Hf1 45.3(5) . .

loop_
_geom_bond_atom_site_label_1
_geom_bond_atom_site_label_2
_geom_bond_distance
_geom_bond_site_symmetry_2
C1 O1 1.269(12) 172_665
C1 O1 1.269(12) .
C1 C2 1.48(3) .
C2 C3 1.398(13) .
C2 C3 1.398(13) 147_656
C3 H1 0.9400 .
Hf1 O2 2.059(8) .
Hf1 O3 2.173(13) 71_666
Hf1 O3 2.193(10) .
Hf1 O3 2.193(10) 176_665
Hf1 O1 2.207(8) 13_566
Hf1 O1 2.207(8) .
Hf1 O4 2.253(10) .
Hf1 O4 2.253(10) 13_566
Hf1 Se1 3.132(16) .
Hf1 Hf1 3.4535(18) 172_665
Hf1 Hf1 3.4535(18) 176_665
Hf1 Hf1 3.5268(18) 28_546
O4 Se2 1.69(4) .
O4 Se1 1.853(17) .
Se1 O5 1.70(2) .
Se1 O6 1.77(10) .

loop_
_geom_torsion_atom_site_label_1
_geom_torsion_atom_site_label_2
_geom_torsion_atom_site_label_3
_geom_torsion_atom_site_label_4
_geom_torsion
_geom_torsion_site_symmetry_1
_geom_torsion_site_symmetry_4
O1 C1 C2 C3 5(3) 172_665 .
O1 C1 C2 C3 -179.2(18) . .
O1 C1 C2 C3 179.2(18) 172_665 147_656
O1 C1 C2 C3 -5(3) . 147_656
C3 C2 C3 C2 1(4) 147_656 175_665
C1 C2 C3 C2 175.5(14) . 175_665
O1 C1 O1 Hf1 -19(3) 172_665 .
C2 C1 O1 Hf1 165.7(11) . .
Hf1 O4 Se1 O5 -110(6) . .
Hf1 O4 Se1 O6 96(9) . .
Hf1 O4 Se1 O4 -8.0(10) . 13_566
